data_4507338
loop_
_publ_author_name
'Zhao, Jiong-Peng'
'Zhao, Ran'
'Song, Wei-Chao'
'Yang, Qian'
'Liu, Fu-Chen'
'Bu, Xian-He'

_publ_section_title
;
 Azido-Directed Formation of An Unprecedented Mn(II)-Organic Framework
 with Nanoscale Cubic Cage Units
;
_journal_issue 2
_journal_name_full 'Crystal Growth &amp; Design'
_journal_page_first 437
_journal_paper_doi 10.1021/cg3015354
_journal_volume 13
_journal_year 2013
_chemical_formula_sum 'C48 H62 Cl0 Mn22 N60 Na0 O79'
_chemical_formula_weight 3952.26
_chemical_name_systematic
; 
 ? 
;
_space_group_IT_number 118
_symmetry_cell_setting tetragonal
_symmetry_space_group_name_Hall 'P -4 -2n'
_symmetry_space_group_name_H-M 'P -4 n 2'
_atom_sites_solution_hydrogens geom
_atom_sites_solution_primary direct
_atom_sites_solution_secondary difmap
_audit_creation_method SHELXL-97
_cell_angle_alpha 90.00
_cell_angle_beta 90.00
_cell_angle_gamma 90.00
_cell_formula_units_Z 2
_cell_length_a 20.019(3)
_cell_length_b 20.019(3)
_cell_length_c 18.861(4)
_cell_measurement_temperature 293(2)
_cell_volume 7559(2)
_computing_cell_refinement 'Bruker XSCANS'
_computing_data_collection 'Bruker XSCANS'
_computing_data_reduction 'Bruker SHELXTL'
_computing_molecular_graphics 'Bruker SHELXTL'
_computing_publication_material 'Bruker SHELXTL'
_computing_structure_refinement 'SHELXL-97 (Sheldrick, 1997)'
_computing_structure_solution 'SHELXS-97 (Sheldrick, 1990)'
_diffrn_ambient_temperature 293(2)
_diffrn_measured_fraction_theta_full 0.993
_diffrn_measured_fraction_theta_max 0.993
_diffrn_measurement_device_type 'Bruker P4'
_diffrn_measurement_method '\w scans'
_diffrn_radiation_monochromator graphite
_diffrn_radiation_source 'fine-focus sealed tube'
_diffrn_radiation_type MoK\a
_diffrn_radiation_wavelength 0.71073
_diffrn_reflns_av_R_equivalents 0.1067
_diffrn_reflns_av_sigmaI/netI 0.0575
_diffrn_reflns_limit_h_max 23
_diffrn_reflns_limit_h_min -23
_diffrn_reflns_limit_k_max 23
_diffrn_reflns_limit_k_min -23
_diffrn_reflns_limit_l_max 22
_diffrn_reflns_limit_l_min -22
_diffrn_reflns_number 58142
_diffrn_reflns_theta_full 25.01
_diffrn_reflns_theta_max 25.01
_diffrn_reflns_theta_min 3.07
_exptl_absorpt_coefficient_mu 1.873
_exptl_absorpt_correction_type none
_exptl_crystal_density_diffrn 1.737
_exptl_crystal_density_method 'not measured'
_exptl_crystal_F_000 3904
_refine_diff_density_max 1.342
_refine_diff_density_min -0.975
_refine_diff_density_rms 0.138
_refine_ls_abs_structure_details 'Flack H D (1983), Acta Cryst. A39, 876-881'
_refine_ls_abs_structure_Flack 0.00
_refine_ls_extinction_method none
_refine_ls_goodness_of_fit_ref 1.138
_refine_ls_hydrogen_treatment mixed
_refine_ls_matrix_type full
_refine_ls_number_parameters 473
_refine_ls_number_reflns 6651
_refine_ls_number_restraints 3
_refine_ls_restrained_S_all 1.142
_refine_ls_R_factor_all 0.0893
_refine_ls_R_factor_gt 0.0759
_refine_ls_shift/su_max 0.002
_refine_ls_shift/su_mean 0.000
_refine_ls_structure_factor_coef Fsqd
_refine_ls_weighting_details 'calc w=1/[\s^2^(Fo^2^)+(0.0721P)^2^+41.9952P] where P=(Fo^2^+2Fc^2^)/3'
_refine_ls_weighting_scheme calc
_refine_ls_wR_factor_gt 0.1683
_refine_ls_wR_factor_ref 0.1748
_reflns_number_gt 5791
_reflns_number_total 6651
_reflns_threshold_expression >2sigma(I)
_cod_data_source_file cg3015354_si_002.cif
_cod_data_source_block 1
_cod_depositor_comments
;
The following automatic conversions were performed:

'_symmetry_cell_setting' value 'Tetragonal' changed to 'tetragonal'
according to /home/saulius/struct/CIF-dictionaries/cif_core.dic
dictionary named 'cif_core.dic' version 2.4.2 from 2011-04-26.

Automatic conversion script
Id: cif_fix_values 1891 2012-01-12 08:04:46Z andrius 
;
_cod_original_cell_volume 7558(2)
_cod_original_sg_symbol_H-M P-4n2
_cod_database_code 4507338

loop_
_symmetry_equiv_pos_as_xyz
'x, y, z'
'-x, -y, z'
'y, -x, -z'
'-y, x, -z'
'x+1/2, -y+1/2, z+1/2'
'-x+1/2, y+1/2, z+1/2'
'y+1/2, x+1/2, -z+1/2'
'-y+1/2, -x+1/2, -z+1/2'

loop_
_atom_site_label
_atom_site_type_symbol
_atom_site_fract_x
_atom_site_fract_y
_atom_site_fract_z
_atom_site_U_iso_or_equiv
_atom_site_adp_type
_atom_site_occupancy
_atom_site_symmetry_multiplicity
_atom_site_calc_flag
_atom_site_refinement_flags
Mn1 Mn 0.78987(7) 0.21956(7) 0.65197(7) 0.0160(3) Uani 1 1 d .
Mn2 Mn 0.79018(7) 0.29018(7) 0.2500 0.0179(5) Uani 1 2 d S
Mn3 Mn 0.83531(6) 0.21578(7) 0.44591(7) 0.0150(3) Uani 1 1 d .
Mn4 Mn 1.05178(7) 0.20402(7) 0.44707(8) 0.0185(3) Uani 1 1 d .
Mn5 Mn 1.07860(8) 0.20631(10) 0.77516(8) 0.0331(4) Uani 1 1 d .
Mn6 Mn 1.07194(10) 0.26829(18) 0.12050(11) 0.0744(9) Uani 1 1 d D
O1 O 0.7613(3) 0.2364(4) 0.3681(3) 0.0246(16) Uani 1 1 d .
O2 O 0.6862(3) 0.2766(4) 0.2962(3) 0.0305(18) Uani 1 1 d .
O7W O 1.0836(7) 0.3817(6) 0.1209(8) 0.106(5) Uani 1 1 d .
H7WB H 1.0735 0.4183 0.1411 0.127 Uiso 1 1 d R
H7WA H 1.1185 0.3927 0.0981 0.127 Uiso 1 1 d R
O3 O 0.7610(3) 0.2156(4) 0.5295(3) 0.0262(17) Uani 1 1 d .
O5W O 1.0885(6) 0.1011(6) 0.8087(6) 0.086(3) Uani 1 1 d .
H5WB H 1.0980 0.0718 0.7777 0.103 Uiso 1 1 d R
H5WA H 1.1010 0.0716 0.8383 0.103 Uiso 1 1 d R
O4 O 0.6786(4) 0.2281(4) 0.6039(3) 0.0312(19) Uani 1 1 d .
O4W O 1.0747(6) 0.3132(6) 0.7365(6) 0.081(3) Uani 1 1 d .
H4WB H 1.0596 0.3468 0.7589 0.098 Uiso 1 1 d R
H4WA H 1.0624 0.3280 0.6963 0.098 Uiso 1 1 d R
O5 O 0.8735(4) 0.3063(4) 0.1710(4) 0.039(2) Uani 1 1 d .
O1W O 0.7263(3) 0.2263(3) 0.7500 0.0109(18) Uani 1 2 d S
H1WA H 0.7204 0.1844 0.7541 0.013 Uiso 1 1 d R
O6 O 0.9760(5) 0.2855(7) 0.1371(5) 0.081(4) Uani 1 1 d .
O3W O 0.8384(5) 0.3282(4) 0.4618(4) 0.047(2) Uani 1 1 d .
H3WB H 0.8173 0.3424 0.4258 0.057 Uiso 1 1 d R
H3WA H 0.8225 0.3671 0.4681 0.057 Uiso 1 1 d R
O7 O 1.1078(3) 0.2258(3) 0.3434(3) 0.0208(15) Uani 1 1 d .
O2W O 0.7900(5) 0.3268(4) 0.6525(5) 0.052(2) Uani 1 1 d .
H2WB H 0.7577 0.3484 0.6706 0.062 Uiso 1 1 d R
H2WA H 0.7948 0.3528 0.6172 0.062 Uiso 1 1 d R
O8 O 1.0974(4) 0.2567(5) 0.2301(4) 0.050(3) Uani 1 1 d .
O9 O 1.0960(3) 0.1739(4) 0.6677(3) 0.0317(18) Uani 1 1 d .
O10 O 1.1052(3) 0.1767(3) 0.5514(3) 0.0225(14) Uani 1 1 d .
O8W O 0.4054(7) 0.2615(16) 0.4633(10) 0.225(13) Uani 1 1 d .
H8WB H 0.3985 0.2791 0.5037 0.269 Uiso 1 1 d R
H8WA H 0.4463 0.2646 0.4520 0.269 Uiso 1 1 d R
O11 O 0.9747(4) 0.1990(5) 0.7660(4) 0.050(3) Uani 1 1 d .
O9W O 1.0000 0.0000 0.5000 0.054(5) Uani 1 4 d S
H9WA H 1.0176 0.0307 0.4751 0.06(9) Uiso 0.50 1 d PR
O12 O 0.8673(3) 0.2112(4) 0.7373(3) 0.0312(18) Uani 1 1 d .
N1 N 0.5856(5) 0.2388(7) 0.5051(5) 0.054(3) Uani 1 1 d .
N2 N 0.5477(4) 0.2498(8) 0.4473(5) 0.065(4) Uani 1 1 d .
N3 N 0.5862(5) 0.2578(6) 0.3914(4) 0.047(3) Uani 1 1 d .
N4 N 0.8895(4) 0.2540(4) 0.2966(4) 0.0196(17) Uani 1 1 d .
N5 N 0.9088(4) 0.2320(4) 0.3605(4) 0.0172(17) Uani 1 1 d .
N6 N 0.9747(4) 0.2262(4) 0.3629(4) 0.0146(16) Uani 1 1 d .
N7 N 0.8889(4) 0.2107(4) 0.6003(4) 0.0184(18) Uani 1 1 d .
N8 N 0.9095(4) 0.2062(4) 0.5344(4) 0.0200(18) Uani 1 1 d .
N9 N 0.9756(4) 0.1954(4) 0.5316(4) 0.0147(17) Uani 1 1 d .
N10 N 1.0694(5) 0.3092(5) 0.4699(5) 0.037(2) Uani 1 1 d .
N11 N 1.0624(9) 0.3299(9) 0.5282(13) 0.115(7) Uani 1 1 d .
N12 N 1.0566(15) 0.3542(12) 0.5956(14) 0.174(11) Uani 1 1 d .
N13 N 1.0524(5) 0.1017(5) 0.4161(4) 0.027(2) Uani 1 1 d D
N14 N 1.0306(13) 0.0861(11) 0.3473(19) 0.32(3) Uani 1 1 d D
N15 N 1.0302(12) 0.0682(9) 0.2713(10) 0.106(7) Uani 1 1 d D
C9 C 1.0718(5) 0.1800(5) 0.6076(5) 0.019(2) Uani 1 1 d .
C8 C 1.0725(5) 0.2419(5) 0.2886(5) 0.023(2) Uani 1 1 d .
C11 C 0.9442(5) 0.2012(5) 0.6428(5) 0.023(2) Uani 1 1 d .
C1 C 0.7003(5) 0.2261(5) 0.5397(5) 0.018(2) Uani 1 1 d .
C7 C 0.9996(5) 0.2445(5) 0.2988(5) 0.022(2) Uani 1 1 d .
C6 C 0.9435(5) 0.2604(5) 0.2565(4) 0.017(2) Uani 1 1 d .
C4 C 0.7039(5) 0.2531(5) 0.3562(5) 0.022(2) Uani 1 1 d .
C12 C 0.9296(5) 0.2032(6) 0.7220(5) 0.031(3) Uani 1 1 d .
C2 C 0.6503(5) 0.2355(6) 0.4829(5) 0.029(3) Uani 1 1 d .
C10 C 0.9981(5) 0.1934(5) 0.5992(4) 0.018(2) Uani 1 1 d .
C3 C 0.6503(5) 0.2484(6) 0.4123(5) 0.027(3) Uani 1 1 d .
C5 C 0.9311(5) 0.2875(6) 0.1824(5) 0.032(3) Uani 1 1 d .
O6W O 1.0626(9) 0.1802(13) 0.1240(7) 0.206(12) Uani 1 1 d D

loop_
_atom_site_aniso_label
_atom_site_aniso_U_11
_atom_site_aniso_U_22
_atom_site_aniso_U_33
_atom_site_aniso_U_23
_atom_site_aniso_U_13
_atom_site_aniso_U_12
Mn1 0.0142(7) 0.0217(8) 0.0119(7) -0.0025(6) 0.0012(6) 0.0016(6)
Mn2 0.0205(7) 0.0205(7) 0.0127(10) 0.0019(6) -0.0019(6) 0.0036(9)
Mn3 0.0154(7) 0.0196(7) 0.0101(6) 0.0038(6) 0.0010(6) 0.0011(6)
Mn4 0.0179(7) 0.0274(8) 0.0102(6) 0.0037(6) 0.0006(6) 0.0001(6)
Mn5 0.0225(9) 0.0635(12) 0.0131(8) -0.0059(8) -0.0048(6) -0.0006(8)
Mn6 0.0200(10) 0.185(3) 0.0178(9) 0.0069(14) 0.0042(8) 0.0058(14)
O1 0.022(4) 0.039(4) 0.013(3) 0.002(3) 0.001(3) 0.000(3)
O2 0.026(4) 0.050(5) 0.016(4) 0.014(3) -0.002(3) 0.010(3)
O7W 0.115(11) 0.082(9) 0.121(11) 0.011(8) 0.048(9) 0.015(8)
O3 0.019(4) 0.041(4) 0.019(4) -0.003(3) -0.002(3) 0.000(3)
O5W 0.108(10) 0.078(8) 0.071(7) 0.022(6) -0.014(7) -0.009(7)
O4 0.027(4) 0.059(5) 0.007(3) -0.006(3) 0.000(3) 0.002(4)
O4W 0.103(9) 0.088(8) 0.053(7) 0.000(6) -0.018(6) 0.012(7)
O5 0.037(5) 0.060(5) 0.019(4) 0.018(4) -0.005(3) 0.007(4)
O1W 0.015(3) 0.015(3) 0.002(4) -0.003(2) 0.003(2) -0.007(3)
O6 0.041(6) 0.178(12) 0.024(5) 0.041(6) 0.008(4) 0.027(6)
O3W 0.088(7) 0.032(5) 0.023(4) 0.009(3) -0.013(4) 0.012(4)
O7 0.013(3) 0.038(4) 0.012(3) 0.005(3) -0.004(3) 0.003(3)
O2W 0.084(7) 0.025(4) 0.046(5) 0.001(4) 0.029(5) -0.006(4)
O8 0.014(4) 0.122(8) 0.015(4) 0.024(4) 0.001(3) -0.003(4)
O9 0.023(4) 0.060(5) 0.012(4) -0.003(3) -0.012(3) 0.014(4)
O10 0.012(3) 0.042(4) 0.013(3) -0.001(3) 0.001(3) 0.004(3)
O8W 0.047(8) 0.50(4) 0.127(17) 0.02(2) 0.011(10) -0.004(16)
O11 0.018(4) 0.121(8) 0.010(4) -0.013(4) -0.006(3) 0.010(4)
O9W 0.050(7) 0.050(7) 0.064(11) 0.000 0.000 0.000
O12 0.018(4) 0.066(5) 0.010(3) -0.005(3) -0.003(3) 0.010(4)
N1 0.009(5) 0.124(11) 0.029(6) 0.025(6) 0.000(4) -0.003(6)
N2 0.020(5) 0.162(13) 0.012(4) 0.018(6) 0.002(5) 0.022(7)
N3 0.026(6) 0.106(10) 0.008(4) 0.003(5) 0.003(4) -0.002(5)
N4 0.026(5) 0.025(4) 0.008(4) -0.010(3) 0.002(3) -0.005(4)
N5 0.015(4) 0.021(4) 0.015(4) 0.000(3) 0.000(3) -0.007(3)
N6 0.011(4) 0.019(4) 0.014(4) 0.005(3) 0.004(3) 0.003(3)
N7 0.016(4) 0.027(4) 0.011(4) 0.003(3) -0.001(3) -0.004(3)
N8 0.020(4) 0.026(4) 0.014(4) 0.014(3) -0.004(3) -0.003(4)
N9 0.011(4) 0.020(4) 0.013(4) 0.001(3) 0.007(3) 0.004(3)
N10 0.033(6) 0.048(6) 0.031(5) -0.015(5) 0.007(4) -0.001(5)
N11 0.100(14) 0.073(12) 0.17(2) 0.004(13) 0.024(14) -0.023(10)
N12 0.26(3) 0.130(19) 0.135(19) -0.063(16) -0.03(2) 0.000(19)
N13 0.044(6) 0.026(5) 0.011(4) -0.001(3) -0.001(4) -0.011(4)
N14 0.11(2) 0.052(14) 0.81(10) -0.02(4) 0.04(5) 0.016(13)
N15 0.128(16) 0.071(13) 0.117(14) -0.026(10) -0.032(12) 0.002(11)
C9 0.012(5) 0.026(5) 0.019(5) -0.010(4) -0.004(4) -0.006(4)
C8 0.010(5) 0.045(6) 0.015(5) 0.010(4) 0.006(4) -0.003(4)
C11 0.023(5) 0.026(6) 0.020(5) -0.003(4) -0.013(4) 0.002(4)
C1 0.019(5) 0.027(5) 0.009(4) 0.003(4) 0.000(4) -0.010(4)
C7 0.012(5) 0.039(6) 0.016(4) 0.007(4) 0.002(4) 0.000(4)
C6 0.015(5) 0.028(5) 0.008(4) 0.008(4) 0.003(4) 0.004(4)
C4 0.012(5) 0.036(6) 0.018(5) 0.000(4) -0.002(4) 0.006(4)
C12 0.028(6) 0.047(7) 0.019(5) -0.008(5) -0.006(5) 0.013(5)
C2 0.019(6) 0.056(8) 0.014(5) 0.006(5) 0.002(4) 0.008(5)
C10 0.007(5) 0.044(6) 0.004(4) -0.004(4) -0.007(3) 0.002(4)
C3 0.011(5) 0.059(7) 0.011(5) 0.009(5) 0.005(4) 0.008(5)
C5 0.021(6) 0.059(8) 0.015(5) 0.014(5) -0.003(4) -0.001(5)
O6W 0.131(15) 0.44(4) 0.047(8) -0.057(14) 0.033(9) -0.130(19)

loop_
_atom_type_symbol
_atom_type_description
_atom_type_scat_dispersion_real
_atom_type_scat_dispersion_imag
_atom_type_scat_source
C C 0.0033 0.0016 'International Tables Vol C Tables 4.2.6.8 and 6.1.1.4'
H H 0.0000 0.0000 'International Tables Vol C Tables 4.2.6.8 and 6.1.1.4'
N N 0.0061 0.0033 'International Tables Vol C Tables 4.2.6.8 and 6.1.1.4'
O O 0.0106 0.0060 'International Tables Vol C Tables 4.2.6.8 and 6.1.1.4'
Mn Mn 0.3368 0.7283 'International Tables Vol C Tables 4.2.6.8 and 6.1.1.4'
Cl Cl 0.1484 0.1585 'International Tables Vol C Tables 4.2.6.8 and 6.1.1.4'
Na Na 0.0362 0.0249 'International Tables Vol C Tables 4.2.6.8 and 6.1.1.4'

loop_
_geom_angle_atom_site_label_1
_geom_angle_atom_site_label_2
_geom_angle_atom_site_label_3
_geom_angle
_geom_angle_site_symmetry_1
_geom_angle_site_symmetry_3
O2W Mn1 N7 94.7(3) . .
O2W Mn1 O12 94.1(3) . .
N7 Mn1 O12 72.0(3) . .
O2W Mn1 O1W 86.4(3) . .
N7 Mn1 O1W 150.8(2) . .
O12 Mn1 O1W 78.8(2) . .
O2W Mn1 O7 171.7(3) . 4_646
N7 Mn1 O7 93.6(3) . 4_646
O12 Mn1 O7 89.7(3) . 4_646
O1W Mn1 O7 87.1(2) . 4_646
O2W Mn1 O3 92.2(3) . .
N7 Mn1 O3 77.8(3) . .
O12 Mn1 O3 149.5(2) . .
O1W Mn1 O3 131.4(2) . .
O7 Mn1 O3 88.3(2) 4_646 .
O2W Mn1 O4 86.1(3) . .
N7 Mn1 O4 131.8(2) . .
O12 Mn1 O4 156.1(2) . .
O1W Mn1 O4 77.4(2) . .
O7 Mn1 O4 87.5(3) 4_646 .
O3 Mn1 O4 54.1(2) . .
O5 Mn2 O5 103.0(4) 7_545 .
O5 Mn2 O2 161.1(2) 7_545 7_545
O5 Mn2 O2 88.1(3) . 7_545
O5 Mn2 O2 88.1(3) 7_545 .
O5 Mn2 O2 161.1(2) . .
O2 Mn2 O2 85.9(4) 7_545 .
O5 Mn2 N4 81.7(3) 7_545 .
O5 Mn2 N4 70.0(3) . .
O2 Mn2 N4 87.8(3) 7_545 .
O2 Mn2 N4 127.6(3) . .
O5 Mn2 N4 70.0(3) 7_545 7_545
O5 Mn2 N4 81.7(3) . 7_545
O2 Mn2 N4 127.6(3) 7_545 7_545
O2 Mn2 N4 87.8(3) . 7_545
N4 Mn2 N4 134.0(4) . 7_545
O5 Mn2 O1 143.8(2) 7_545 7_545
O5 Mn2 O1 76.5(3) . 7_545
O2 Mn2 O1 53.5(2) 7_545 7_545
O2 Mn2 O1 85.5(2) . 7_545
N4 Mn2 O1 129.2(2) . 7_545
N4 Mn2 O1 74.2(2) 7_545 7_545
O5 Mn2 O1 76.5(3) 7_545 .
O5 Mn2 O1 143.8(2) . .
O2 Mn2 O1 85.5(2) 7_545 .
O2 Mn2 O1 53.5(2) . .
N4 Mn2 O1 74.2(2) . .
N4 Mn2 O1 129.2(2) 7_545 .
O1 Mn2 O1 125.2(3) 7_545 .
O1 Mn3 O3 91.4(2) . .
O1 Mn3 N5 86.1(3) . .
O3 Mn3 N5 171.6(3) . .
O1 Mn3 O10 97.7(3) . 4_646
O3 Mn3 O10 84.7(3) . 4_646
N5 Mn3 O10 103.6(3) . 4_646
O1 Mn3 N8 172.7(3) . .
O3 Mn3 N8 85.0(3) . .
N5 Mn3 N8 96.6(3) . .
O10 Mn3 N8 88.3(3) 4_646 .
O1 Mn3 O3W 85.3(3) . .
O3 Mn3 O3W 85.7(3) . .
N5 Mn3 O3W 86.1(3) . .
O10 Mn3 O3W 170.0(3) 4_646 .
N8 Mn3 O3W 88.2(3) . .
N13 Mn4 N10 169.4(4) . .
N13 Mn4 N9 97.3(3) . .
N10 Mn4 N9 92.6(3) . .
N13 Mn4 N6 90.0(3) . .
N10 Mn4 N6 93.4(3) . .
N9 Mn4 N6 92.9(2) . .
N13 Mn4 O7 86.9(3) . .
N10 Mn4 O7 84.6(3) . .
N9 Mn4 O7 164.8(2) . .
N6 Mn4 O7 72.4(2) . .
N13 Mn4 O10 90.2(3) . .
N10 Mn4 O10 89.2(3) . .
N9 Mn4 O10 71.7(2) . .
N6 Mn4 O10 164.5(2) . .
O7 Mn4 O10 123.1(2) . .
O11 Mn5 O9 93.5(3) . .
O11 Mn5 O5W 92.6(4) . .
O9 Mn5 O5W 88.1(4) . .
O11 Mn5 O2 172.6(3) . 5
O9 Mn5 O2 93.3(3) . 5
O5W Mn5 O2 90.5(4) . 5
O11 Mn5 O4W 90.3(4) . .
O9 Mn5 O4W 89.3(4) . .
O5W Mn5 O4W 176.2(5) . .
O2 Mn5 O4W 86.9(4) 5 .
O11 Mn5 N3 99.6(3) . 5
O9 Mn5 N3 166.9(3) . 5
O5W Mn5 N3 91.1(4) . 5
O2 Mn5 N3 73.6(3) 5 5
O4W Mn5 N3 90.8(4) . 5
O6W Mn6 O6 93.7(7) . .
O6W Mn6 O8 83.2(6) . .
O6 Mn6 O8 95.6(3) . .
O6W Mn6 O4 98.2(6) . 5_554
O6 Mn6 O4 168.0(5) . 5_554
O8 Mn6 O4 84.7(3) . 5_554
O6W Mn6 N1 89.1(6) . 5_554
O6 Mn6 N1 106.8(4) . 5_554
O8 Mn6 N1 156.8(4) . 5_554
O4 Mn6 N1 74.7(3) 5_554 5_554
O6W Mn6 O7W 177.7(6) . .
O6 Mn6 O7W 85.7(5) . .
O8 Mn6 O7W 94.6(5) . .
O4 Mn6 O7W 82.3(4) 5_554 .
N1 Mn6 O7W 93.2(5) 5_554 .
C4 O1 Mn3 147.0(6) . .
C4 O1 Mn2 86.4(6) . .
Mn3 O1 Mn2 121.9(3) . .
C4 O2 Mn5 119.1(6) . 5_454
C4 O2 Mn2 97.4(6) . .
Mn5 O2 Mn2 143.4(3) 5_454 .
Mn6 O7W H7WB 146.6 . .
Mn6 O7W H7WA 109.9 . .
H7WB O7W H7WA 101.4 . .
C1 O3 Mn3 141.2(6) . .
C1 O3 Mn1 94.7(5) . .
Mn3 O3 Mn1 122.6(3) . .
Mn5 O5W H5WB 118.7 . .
Mn5 O5W H5WA 151.3 . .
H5WB O5W H5WA 84.7 . .
C1 O4 Mn6 118.2(6) . 5_455
C1 O4 Mn1 92.2(6) . .
Mn6 O4 Mn1 149.5(3) 5_455 .
Mn5 O4W H4WB 126.8 . .
Mn5 O4W H4WA 128.8 . .
H4WB O4W H4WA 93.8 . .
C5 O5 Mn2 122.2(6) . .
Mn1 O1W Mn1 138.1(4) . 7_546
Mn1 O1W H1WA 95.4 . .
Mn1 O1W H1WA 118.4 7_546 .
C5 O6 Mn6 144.9(8) . .
Mn3 O3W H3WB 102.3 . .
Mn3 O3W H3WA 156.3 . .
H3WB O3W H3WA 67.5 . .
C8 O7 Mn1 127.3(6) . 3_666
C8 O7 Mn4 117.5(5) . .
Mn1 O7 Mn4 115.1(3) 3_666 .
Mn1 O2W H2WB 120.7 . .
Mn1 O2W H2WA 127.4 . .
H2WB O2W H2WA 95.1 . .
C8 O8 Mn6 141.7(7) . .
C9 O9 Mn5 140.1(6) . .
C9 O10 Mn3 121.1(6) . 3_666
C9 O10 Mn4 117.5(6) . .
Mn3 O10 Mn4 120.4(3) 3_666 .
H8WB O8W H8WA 110.6 . .
C12 O11 Mn5 141.4(7) . .
C12 O12 Mn1 121.1(6) . .
N2 N1 C2 107.2(9) . .
N2 N1 Mn6 137.9(7) . 5_455
C2 N1 Mn6 114.7(7) . 5_455
N3 N2 N1 109.8(8) . .
N2 N3 C3 107.7(9) . .
N2 N3 Mn5 139.4(8) . 5_454
C3 N3 Mn5 112.5(6) . 5_454
C6 N4 N5 108.0(7) . .
C6 N4 Mn2 117.3(6) . .
N5 N4 Mn2 134.4(6) . .
N6 N5 N4 110.3(7) . .
N6 N5 Mn3 128.8(6) . .
N4 N5 Mn3 120.8(6) . .
N5 N6 C7 108.1(7) . .
N5 N6 Mn4 136.2(6) . .
C7 N6 Mn4 115.4(6) . .
N8 N7 C11 106.7(8) . .
N8 N7 Mn1 134.7(6) . .
C11 N7 Mn1 118.2(6) . .
N7 N8 N9 111.0(7) . .
N7 N8 Mn3 119.4(6) . .
N9 N8 Mn3 129.6(6) . .
N8 N9 C10 107.2(7) . .
N8 N9 Mn4 134.1(6) . .
C10 N9 Mn4 116.8(6) . .
N11 N10 Mn4 120.2(11) . .
N10 N11 N12 178(2) . .
N14 N13 Mn4 117.8(11) . .
N13 N14 N15 162(3) . .
O9 C9 O10 124.1(9) . .
O9 C9 C10 119.7(8) . .
O10 C9 C10 116.3(8) . .
O8 C8 O7 123.3(8) . .
O8 C8 C7 120.2(9) . .
O7 C8 C7 116.5(8) . .
C10 C11 N7 107.5(8) . .
C10 C11 C12 138.2(9) . .
N7 C11 C12 114.4(9) . .
O3 C1 O4 118.6(9) . .
O3 C1 C2 124.7(8) . .
O4 C1 C2 116.7(9) . .
N6 C7 C6 105.8(8) . .
N6 C7 C8 118.0(8) . .
C6 C7 C8 136.2(9) . .
N4 C6 C7 107.7(8) . .
N4 C6 C5 115.2(8) . .
C7 C6 C5 136.8(9) . .
O1 C4 O2 121.9(9) . .
O1 C4 C3 121.6(9) . .
O2 C4 C3 116.5(8) . .
O11 C12 O12 124.6(10) . .
O11 C12 C11 121.3(9) . .
O12 C12 C11 114.1(8) . .
C3 C2 N1 106.9(10) . .
C3 C2 C1 137.4(10) . .
N1 C2 C1 115.3(9) . .
N9 C10 C11 107.5(8) . .
N9 C10 C9 115.4(8) . .
C11 C10 C9 137.0(8) . .
N3 C3 C2 108.3(9) . .
N3 C3 C4 117.3(8) . .
C2 C3 C4 134.4(10) . .
O5 C5 O6 124.6(10) . .
O5 C5 C6 114.9(9) . .
O6 C5 C6 120.3(9) . .

loop_
_geom_bond_atom_site_label_1
_geom_bond_atom_site_label_2
_geom_bond_distance
_geom_bond_site_symmetry_2
Mn1 O2W 2.148(8) .
Mn1 N7 2.216(8) .
Mn1 O12 2.241(7) .
Mn1 O1W 2.249(3) .
Mn1 O7 2.262(6) 4_646
Mn1 O3 2.382(6) .
Mn1 O4 2.412(7) .
Mn2 O5 2.259(8) 7_545
Mn2 O5 2.259(8) .
Mn2 O2 2.273(7) 7_545
Mn2 O2 2.273(7) .
Mn2 N4 2.292(8) .
Mn2 N4 2.292(8) 7_545
Mn2 O1 2.540(6) 7_545
Mn2 O1 2.540(6) .
Mn3 O1 2.126(7) .
Mn3 O3 2.168(7) .
Mn3 N5 2.207(8) .
Mn3 O10 2.228(6) 4_646
Mn3 N8 2.243(8) .
Mn3 O3W 2.271(8) .
Mn4 N13 2.129(10) .
Mn4 N10 2.179(11) .
Mn4 N9 2.212(7) .
Mn4 N6 2.258(7) .
Mn4 O7 2.295(6) .
Mn4 O10 2.305(6) .
Mn5 O11 2.093(8) .
Mn5 O9 2.156(7) .
Mn5 O5W 2.208(12) .
Mn5 O2 2.217(7) 5
Mn5 O4W 2.263(12) .
Mn5 N3 2.311(9) 5
Mn6 O6W 1.77(2) .
Mn6 O6 1.975(9) .
Mn6 O8 2.142(7) .
Mn6 O4 2.159(8) 5_554
Mn6 N1 2.199(10) 5_554
Mn6 O7W 2.282(13) .
O1 C4 1.216(11) .
O2 C4 1.276(12) .
O2 Mn5 2.217(7) 5_454
O7W H7WB 0.8501 .
O7W H7WA 0.8498 .
O3 C1 1.247(12) .
O5W H5WB 0.8504 .
O5W H5WA 0.8499 .
O4 C1 1.287(11) .
O4 Mn6 2.159(8) 5_455
O4W H4WB 0.8499 .
O4W H4WA 0.8500 .
O5 C5 1.232(13) .
O1W Mn1 2.249(3) 7_546
O1W H1WA 0.8499 .
O6 C5 1.241(14) .
O3W H3WB 0.8499 .
O3W H3WA 0.8500 .
O7 C8 1.292(11) .
O7 Mn1 2.262(6) 3_666
O2W H2WB 0.8497 .
O2W H2WA 0.8499 .
O8 C8 1.247(11) .
O9 C9 1.240(11) .
O10 C9 1.253(11) .
O10 Mn3 2.228(6) 3_666
O8W H8WB 0.8501 .
O8W H8WA 0.8501 .
O11 C12 1.228(12) .
O9W H9WA 0.8500 .
O12 C12 1.290(13) .
N1 N2 1.345(14) .
N1 C2 1.364(14) .
N1 Mn6 2.199(10) 5_455
N2 N3 1.317(13) .
N3 C3 1.356(13) .
N3 Mn5 2.311(9) 5_454
N4 C6 1.325(11) .
N4 N5 1.339(11) .
N5 N6 1.324(11) .
N6 C7 1.358(12) .
N7 N8 1.312(11) .
N7 C11 1.380(12) .
N8 N9 1.342(11) .
N9 C10 1.353(11) .
N10 N11 1.18(2) .
N11 N12 1.37(3) .
N13 N14 1.40(3) .
N14 N15 1.48(3) .
C9 C10 1.507(13) .
C8 C7 1.474(13) .
C11 C10 1.367(14) .
C11 C12 1.522(14) .
C1 C2 1.478(13) .
C7 C6 1.413(13) .
C6 C5 1.519(13) .
C4 C3 1.511(13) .
C2 C3 1.356(12) .

loop_
_geom_torsion_atom_site_label_1
_geom_torsion_atom_site_label_2
_geom_torsion_atom_site_label_3
_geom_torsion_atom_site_label_4
_geom_torsion
_geom_torsion_site_symmetry_1
_geom_torsion_site_symmetry_4
O3 Mn3 O1 C4 11.8(13) . .
N5 Mn3 O1 C4 -160.2(13) . .
O10 Mn3 O1 C4 96.6(13) 4_646 .
N8 Mn3 O1 C4 -48(3) . .
O3W Mn3 O1 C4 -73.8(13) . .
O3 Mn3 O1 Mn2 157.2(4) . .
N5 Mn3 O1 Mn2 -14.8(4) . .
O10 Mn3 O1 Mn2 -118.0(3) 4_646 .
N8 Mn3 O1 Mn2 97(2) . .
O3W Mn3 O1 Mn2 71.6(4) . .
O5 Mn2 O1 C4 92.4(6) 7_545 .
O5 Mn2 O1 C4 -174.0(6) . .
O2 Mn2 O1 C4 -93.6(6) 7_545 .
O2 Mn2 O1 C4 -5.4(6) . .
N4 Mn2 O1 C4 177.4(6) . .
N4 Mn2 O1 C4 42.9(7) 7_545 .
O1 Mn2 O1 C4 -55.4(6) 7_545 .
O5 Mn2 O1 Mn3 -69.6(4) 7_545 .
O5 Mn2 O1 Mn3 24.0(7) . .
O2 Mn2 O1 Mn3 104.5(4) 7_545 .
O2 Mn2 O1 Mn3 -167.3(5) . .
N4 Mn2 O1 Mn3 15.5(4) . .
N4 Mn2 O1 Mn3 -119.1(4) 7_545 .
O1 Mn2 O1 Mn3 142.6(4) 7_545 .
O5 Mn2 O2 C4 -69.5(6) 7_545 .
O5 Mn2 O2 C4 164.2(9) . .
O2 Mn2 O2 C4 92.5(6) 7_545 .
N4 Mn2 O2 C4 8.5(8) . .
N4 Mn2 O2 C4 -139.5(6) 7_545 .
O1 Mn2 O2 C4 146.2(6) 7_545 .
O1 Mn2 O2 C4 5.1(6) . .
O5 Mn2 O2 Mn5 106.6(6) 7_545 5_454
O5 Mn2 O2 Mn5 -19.7(14) . 5_454
O2 Mn2 O2 Mn5 -91.4(6) 7_545 5_454
N4 Mn2 O2 Mn5 -175.4(5) . 5_454
N4 Mn2 O2 Mn5 36.6(6) 7_545 5_454
O1 Mn2 O2 Mn5 -37.8(6) 7_545 5_454
O1 Mn2 O2 Mn5 -178.8(8) . 5_454
O1 Mn3 O3 C1 -4.7(10) . .
N5 Mn3 O3 C1 68(2) . .
O10 Mn3 O3 C1 -102.3(10) 4_646 .
N8 Mn3 O3 C1 169.0(11) . .
O3W Mn3 O3 C1 80.5(10) . .
O1 Mn3 O3 Mn1 -166.4(4) . .
N5 Mn3 O3 Mn1 -93.9(18) . .
O10 Mn3 O3 Mn1 96.0(4) 4_646 .
N8 Mn3 O3 Mn1 7.3(4) . .
O3W Mn3 O3 Mn1 -81.3(4) . .
O2W Mn1 O3 C1 -80.0(6) . .
N7 Mn1 O3 C1 -174.3(6) . .
O12 Mn1 O3 C1 178.1(6) . .
O1W Mn1 O3 C1 7.1(7) . .
O7 Mn1 O3 C1 91.7(6) 4_646 .
O4 Mn1 O3 C1 3.6(5) . .
O2W Mn1 O3 Mn3 88.6(4) . .
N7 Mn1 O3 Mn3 -5.7(4) . .
O12 Mn1 O3 Mn3 -13.2(8) . .
O1W Mn1 O3 Mn3 175.7(3) . .
O7 Mn1 O3 Mn3 -99.7(4) 4_646 .
O4 Mn1 O3 Mn3 172.2(5) . .
O2W Mn1 O4 C1 92.1(6) . .
N7 Mn1 O4 C1 -0.7(8) . .
O12 Mn1 O4 C1 -176.6(7) . .
O1W Mn1 O4 C1 179.3(6) . .
O7 Mn1 O4 C1 -93.2(6) 4_646 .
O3 Mn1 O4 C1 -3.5(5) . .
O2W Mn1 O4 Mn6 -92.8(8) . 5_455
N7 Mn1 O4 Mn6 174.4(6) . 5_455
O12 Mn1 O4 Mn6 -1.6(13) . 5_455
O1W Mn1 O4 Mn6 -5.7(7) . 5_455
O7 Mn1 O4 Mn6 81.9(8) 4_646 5_455
O3 Mn1 O4 Mn6 171.6(9) . 5_455
O5 Mn2 O5 C5 80.1(9) 7_545 .
O2 Mn2 O5 C5 -84.3(9) 7_545 .
O2 Mn2 O5 C5 -155.6(9) . .
N4 Mn2 O5 C5 4.0(9) . .
N4 Mn2 O5 C5 147.2(9) 7_545 .
O1 Mn2 O5 C5 -137.2(9) 7_545 .
O1 Mn2 O5 C5 -4.7(12) . .
O2W Mn1 O1W Mn1 -38.4(3) . 7_546
N7 Mn1 O1W Mn1 54.7(5) . 7_546
O12 Mn1 O1W Mn1 56.5(2) . 7_546
O7 Mn1 O1W Mn1 146.73(17) 4_646 7_546
O3 Mn1 O1W Mn1 -128.1(3) . 7_546
O4 Mn1 O1W Mn1 -125.2(2) . 7_546
O6W Mn6 O6 C5 78(2) . .
O8 Mn6 O6 C5 -6(2) . .
O4 Mn6 O6 C5 -97(2) 5_554 .
N1 Mn6 O6 C5 167.8(19) 5_554 .
O7W Mn6 O6 C5 -100(2) . .
N13 Mn4 O7 C8 93.1(7) . .
N10 Mn4 O7 C8 -93.2(7) . .
N9 Mn4 O7 C8 -13.5(14) . .
N6 Mn4 O7 C8 2.1(7) . .
O10 Mn4 O7 C8 -178.6(7) . .
N13 Mn4 O7 Mn1 -83.3(4) . 3_666
N10 Mn4 O7 Mn1 90.4(4) . 3_666
N9 Mn4 O7 Mn1 170.1(9) . 3_666
N6 Mn4 O7 Mn1 -174.2(4) . 3_666
O10 Mn4 O7 Mn1 5.0(4) . 3_666
O6W Mn6 O8 C8 -69.3(16) . .
O6 Mn6 O8 C8 23.8(16) . .
O4 Mn6 O8 C8 -168.2(15) 5_554 .
N1 Mn6 O8 C8 -140.9(14) 5_554 .
O7W Mn6 O8 C8 110.0(15) . .
O11 Mn5 O9 C9 38.1(12) . .
O5W Mn5 O9 C9 130.7(12) . .
O2 Mn5 O9 C9 -139.0(11) 5 .
O4W Mn5 O9 C9 -52.1(11) . .
N3 Mn5 O9 C9 -142.6(17) 5 .
N13 Mn4 O10 C9 -108.7(7) . .
N10 Mn4 O10 C9 81.9(7) . .
N9 Mn4 O10 C9 -11.1(7) . .
N6 Mn4 O10 C9 -17.9(14) . .
O7 Mn4 O10 C9 164.9(6) . .
N13 Mn4 O10 Mn3 83.0(4) . 3_666
N10 Mn4 O10 Mn3 -86.4(4) . 3_666
N9 Mn4 O10 Mn3 -179.4(4) . 3_666
N6 Mn4 O10 Mn3 173.7(8) . 3_666
O7 Mn4 O10 Mn3 -3.5(5) . 3_666
O9 Mn5 O11 C12 -29.3(14) . .
O5W Mn5 O11 C12 -117.6(14) . .
O2 Mn5 O11 C12 128(2) 5 .
O4W Mn5 O11 C12 60.0(14) . .
N3 Mn5 O11 C12 150.9(14) 5 .
O2W Mn1 O12 C12 -95.9(8) . .
N7 Mn1 O12 C12 -2.3(8) . .
O1W Mn1 O12 C12 178.6(9) . .
O7 Mn1 O12 C12 91.5(8) 4_646 .
O3 Mn1 O12 C12 5.5(11) . .
O4 Mn1 O12 C12 174.6(8) . .
C2 N1 N2 N3 -4.1(18) . .
Mn6 N1 N2 N3 171.0(12) 5_455 .
N1 N2 N3 C3 3.2(18) . .
N1 N2 N3 Mn5 -167.8(11) . 5_454
O5 Mn2 N4 C6 -106.9(7) 7_545 .
O5 Mn2 N4 C6 0.2(7) . .
O2 Mn2 N4 C6 88.9(7) 7_545 .
O2 Mn2 N4 C6 172.0(6) . .
N4 Mn2 N4 C6 -55.4(7) 7_545 .
O1 Mn2 N4 C6 52.1(8) 7_545 .
O1 Mn2 N4 C6 174.8(7) . .
O5 Mn2 N4 N5 65.7(8) 7_545 .
O5 Mn2 N4 N5 172.8(9) . .
O2 Mn2 N4 N5 -98.4(8) 7_545 .
O2 Mn2 N4 N5 -15.4(10) . .
N4 Mn2 N4 N5 117.3(8) 7_545 .
O1 Mn2 N4 N5 -135.3(7) 7_545 .
O1 Mn2 N4 N5 -12.5(8) . .
C6 N4 N5 N6 2.1(10) . .
Mn2 N4 N5 N6 -171.0(6) . .
C6 N4 N5 Mn3 178.9(6) . .
Mn2 N4 N5 Mn3 5.8(11) . .
O1 Mn3 N5 N6 -177.2(7) . .
O3 Mn3 N5 N6 109.9(18) . .
O10 Mn3 N5 N6 -80.2(7) 4_646 .
N8 Mn3 N5 N6 9.6(8) . .
O3W Mn3 N5 N6 97.3(7) . .
O1 Mn3 N5 N4 6.6(7) . .
O3 Mn3 N5 N4 -66(2) . .
O10 Mn3 N5 N4 103.5(7) 4_646 .
N8 Mn3 N5 N4 -166.7(6) . .
O3W Mn3 N5 N4 -79.0(7) . .
N4 N5 N6 C7 -0.3(10) . .
Mn3 N5 N6 C7 -176.8(7) . .
N4 N5 N6 Mn4 172.5(6) . .
Mn3 N5 N6 Mn4 -4.1(12) . .
N13 Mn4 N6 N5 96.7(9) . .
N10 Mn4 N6 N5 -93.3(8) . .
N9 Mn4 N6 N5 -0.5(9) . .
O7 Mn4 N6 N5 -176.5(9) . .
O10 Mn4 N6 N5 6.0(16) . .
N13 Mn4 N6 C7 -90.9(7) . .
N10 Mn4 N6 C7 79.1(7) . .
N9 Mn4 N6 C7 171.8(7) . .
O7 Mn4 N6 C7 -4.1(7) . .
O10 Mn4 N6 C7 178.4(9) . .
O2W Mn1 N7 N8 -91.3(9) . .
O12 Mn1 N7 N8 176.0(9) . .
O1W Mn1 N7 N8 177.8(7) . .
O7 Mn1 N7 N8 87.5(9) 4_646 .
O3 Mn1 N7 N8 0.0(9) . .
O4 Mn1 N7 N8 -2.3(11) . .
O2W Mn1 N7 C11 96.3(7) . .
O12 Mn1 N7 C11 3.5(7) . .
O1W Mn1 N7 C11 5.4(11) . .
O7 Mn1 N7 C11 -85.0(7) 4_646 .
O3 Mn1 N7 C11 -172.5(7) . .
O4 Mn1 N7 C11 -174.8(6) . .
C11 N7 N8 N9 -1.1(10) . .
Mn1 N7 N8 N9 -174.2(6) . .
C11 N7 N8 Mn3 178.4(6) . .
Mn1 N7 N8 Mn3 5.3(12) . .
O1 Mn3 N8 N7 53(2) . .
O3 Mn3 N8 N7 -7.0(7) . .
N5 Mn3 N8 N7 164.7(7) . .
O10 Mn3 N8 N7 -91.8(7) 4_646 .
O3W Mn3 N8 N7 78.8(7) . .
O1 Mn3 N8 N9 -127(2) . .
O3 Mn3 N8 N9 172.4(8) . .
N5 Mn3 N8 N9 -16.0(8) . .
O10 Mn3 N8 N9 87.5(8) 4_646 .
O3W Mn3 N8 N9 -101.8(8) . .
N7 N8 N9 C10 -0.4(10) . .
Mn3 N8 N9 C10 -179.9(7) . .
N7 N8 N9 Mn4 -163.8(6) . .
Mn3 N8 N9 Mn4 16.8(12) . .
N13 Mn4 N9 N8 -96.7(8) . .
N10 Mn4 N9 N8 87.2(9) . .
N6 Mn4 N9 N8 -6.3(8) . .
O7 Mn4 N9 N8 8.6(16) . .
O10 Mn4 N9 N8 175.5(9) . .
N13 Mn4 N9 C10 101.2(7) . .
N10 Mn4 N9 C10 -74.9(7) . .
N6 Mn4 N9 C10 -168.5(7) . .
O7 Mn4 N9 C10 -153.6(9) . .
O10 Mn4 N9 C10 13.4(7) . .
N13 Mn4 N10 N11 -128(2) . .
N9 Mn4 N10 N11 30.3(14) . .
N6 Mn4 N10 N11 123.3(14) . .
O7 Mn4 N10 N11 -164.7(14) . .
O10 Mn4 N10 N11 -41.4(14) . .
Mn4 N10 N11 N12 116(69) . .
N10 Mn4 N13 N14 -87(3) . .
N9 Mn4 N13 N14 115.4(15) . .
N6 Mn4 N13 N14 22.4(15) . .
O7 Mn4 N13 N14 -49.9(15) . .
O10 Mn4 N13 N14 -173.1(15) . .
Mn4 N13 N14 N15 102(7) . .
Mn5 O9 C9 O10 151.3(8) . .
Mn5 O9 C9 C10 -27.8(16) . .
Mn3 O10 C9 O9 -3.6(13) 3_666 .
Mn4 O10 C9 O9 -171.8(8) . .
Mn3 O10 C9 C10 175.5(6) 3_666 .
Mn4 O10 C9 C10 7.2(11) . .
Mn6 O8 C8 O7 164.1(9) . .
Mn6 O8 C8 C7 -18(2) . .
Mn1 O7 C8 O8 -6.3(16) 3_666 .
Mn4 O7 C8 O8 177.9(9) . .
Mn1 O7 C8 C7 175.9(6) 3_666 .
Mn4 O7 C8 C7 0.0(12) . .
N8 N7 C11 C10 2.2(11) . .
Mn1 N7 C11 C10 176.6(7) . .
N8 N7 C11 C12 -178.7(8) . .
Mn1 N7 C11 C12 -4.3(11) . .
Mn3 O3 C1 O4 -170.8(7) . .
Mn1 O3 C1 O4 -6.2(9) . .
Mn3 O3 C1 C2 10.5(17) . .
Mn1 O3 C1 C2 175.1(9) . .
Mn6 O4 C1 O3 -171.1(7) 5_455 .
Mn1 O4 C1 O3 6.1(9) . .
Mn6 O4 C1 C2 7.7(12) 5_455 .
Mn1 O4 C1 C2 -175.1(8) . .
N5 N6 C7 C6 -1.5(11) . .
Mn4 N6 C7 C6 -176.0(6) . .
N5 N6 C7 C8 -179.8(8) . .
Mn4 N6 C7 C8 5.7(12) . .
O8 C8 C7 N6 178.2(11) . .
O7 C8 C7 N6 -3.9(15) . .
O8 C8 C7 C6 1(2) . .
O7 C8 C7 C6 178.5(12) . .
N5 N4 C6 C7 -3.0(11) . .
Mn2 N4 C6 C7 171.5(6) . .
N5 N4 C6 C5 -177.9(8) . .
Mn2 N4 C6 C5 -3.4(11) . .
N6 C7 C6 N4 2.8(11) . .
C8 C7 C6 N4 -179.4(12) . .
N6 C7 C6 C5 176.0(11) . .
C8 C7 C6 C5 -6(2) . .
Mn3 O1 C4 O2 160.2(9) . .
Mn2 O1 C4 O2 9.0(10) . .
Mn3 O1 C4 C3 -18(2) . .
Mn2 O1 C4 C3 -169.5(10) . .
Mn5 O2 C4 O1 172.5(8) 5_454 .
Mn2 O2 C4 O1 -10.2(11) . .
Mn5 O2 C4 C3 -8.9(12) 5_454 .
Mn2 O2 C4 C3 168.4(8) . .
Mn5 O11 C12 O12 -162.6(9) . .
Mn5 O11 C12 C11 16(2) . .
Mn1 O12 C12 O11 179.1(10) . .
Mn1 O12 C12 C11 0.8(13) . .
C10 C11 C12 O11 3(2) . .
N7 C11 C12 O11 -176.1(11) . .
C10 C11 C12 O12 -179.1(12) . .
N7 C11 C12 O12 2.3(14) . .
N2 N1 C2 C3 3.4(16) . .
Mn6 N1 C2 C3 -173.0(9) 5_455 .
N2 N1 C2 C1 177.7(11) . .
Mn6 N1 C2 C1 1.3(15) 5_455 .
O3 C1 C2 C3 -15(2) . .
O4 C1 C2 C3 166.1(14) . .
O3 C1 C2 N1 172.8(11) . .
O4 C1 C2 N1 -5.9(16) . .
N8 N9 C10 C11 1.8(11) . .
Mn4 N9 C10 C11 168.5(7) . .
N8 N9 C10 C9 178.6(8) . .
Mn4 N9 C10 C9 -14.7(11) . .
N7 C11 C10 N9 -2.5(12) . .
C12 C11 C10 N9 178.8(12) . .
N7 C11 C10 C9 -178.3(11) . .
C12 C11 C10 C9 3(2) . .
O9 C9 C10 N9 -176.2(9) . .
O10 C9 C10 N9 4.7(13) . .
O9 C9 C10 C11 -0.6(19) . .
O10 C9 C10 C11 -179.7(12) . .
N2 N3 C3 C2 -1.0(16) . .
Mn5 N3 C3 C2 172.6(8) 5_454 .
N2 N3 C3 C4 178.2(11) . .
Mn5 N3 C3 C4 -8.1(14) 5_454 .
N1 C2 C3 N3 -1.5(15) . .
C1 C2 C3 N3 -173.9(14) . .
N1 C2 C3 C4 179.4(13) . .
C1 C2 C3 C4 7(3) . .
O1 C4 C3 N3 -169.8(11) . .
O2 C4 C3 N3 11.6(16) . .
O1 C4 C3 C2 9(2) . .
O2 C4 C3 C2 -169.4(13) . .
Mn2 O5 C5 O6 168.2(11) . .
Mn2 O5 C5 C6 -7.0(14) . .
Mn6 O6 C5 O5 174.5(13) . .
Mn6 O6 C5 C6 -11(3) . .
N4 C6 C5 O5 6.7(15) . .
C7 C6 C5 O5 -166.2(12) . .
N4 C6 C5 O6 -168.6(12) . .
C7 C6 C5 O6 18(2) . .
